data_1507623
loop_
_publ_author_name
'Dumas, Aaron M.'
'Bode, Jeffrey W.'

_publ_section_title
;
 Synthesis of acyltrifluoroborates.
;
_journal_issue 8
_journal_name_full 'Organic letters'
_journal_page_first 2138
_journal_page_last 2141
_journal_paper_doi 10.1021/ol300668m
_journal_volume 14
_journal_year 2012
_chemical_formula_moiety 'C16 H16 B F3 N O -, K +'
_chemical_formula_sum 'C16 H16 B F3 K N O'
_chemical_formula_weight 345.21
_chemical_name_systematic
; 
 ? 
;
_space_group_IT_number 15
_symmetry_cell_setting monoclinic
_symmetry_space_group_name_Hall '-C 2yc'
_symmetry_space_group_name_H-M 'C 1 2/c 1'
_atom_sites_solution_hydrogens geom
_atom_sites_solution_primary direct
_atom_sites_solution_secondary difmap
_audit_creation_method SHELXL-97
_cell_angle_alpha 90.00
_cell_angle_beta 99.485(6)
_cell_angle_gamma 90.00
_cell_formula_units_Z 8
_cell_length_a 16.9479(13)
_cell_length_b 8.3269(5)
_cell_length_c 22.8887(13)
_cell_measurement_reflns_used 3321
_cell_measurement_temperature 100(2)
_cell_measurement_theta_max 27.41
_cell_measurement_theta_min 2.73
_cell_volume 3186.0(4)
_computing_cell_refinement 'Bruker SAINT'
_computing_data_collection 'Bruker APEX2'
_computing_data_reduction 'Bruker SAINT'
_computing_molecular_graphics 'Platon, Ortep'
_computing_publication_material 'Bruker SHELXTL'
_computing_structure_refinement 'OLEX2 (Dolomanov, 2009), SHELXL-97 (Sheldrick, 2008)'
_computing_structure_solution 'SHELXS-97 (Sheldrick, 2008)'
_diffrn_ambient_temperature 100(2)
_diffrn_measured_fraction_theta_full 0.998
_diffrn_measured_fraction_theta_max 0.998
_diffrn_measurement_device_type 'Bruker APEX-II CCD'
_diffrn_measurement_method '\f and \w scans'
_diffrn_radiation_monochromator graphite
_diffrn_radiation_source 'fine-focus sealed tube'
_diffrn_radiation_type MoK\a
_diffrn_radiation_wavelength 0.71073
_diffrn_reflns_av_R_equivalents 0.0548
_diffrn_reflns_av_sigmaI/netI 0.0533
_diffrn_reflns_limit_h_max 22
_diffrn_reflns_limit_h_min -21
_diffrn_reflns_limit_k_max 10
_diffrn_reflns_limit_k_min -10
_diffrn_reflns_limit_l_max 29
_diffrn_reflns_limit_l_min -29
_diffrn_reflns_number 15731
_diffrn_reflns_theta_full 27.53
_diffrn_reflns_theta_max 27.53
_diffrn_reflns_theta_min 1.80
_exptl_absorpt_coefficient_mu 0.366
_exptl_absorpt_correction_T_max 0.9891
_exptl_absorpt_correction_T_min 0.9404
_exptl_absorpt_correction_type multi-scan
_exptl_absorpt_process_details SADABS
_exptl_crystal_colour colourless
_exptl_crystal_density_diffrn 1.439
_exptl_crystal_density_method 'not measured'
_exptl_crystal_F_000 1424
_exptl_crystal_size_max 0.17
_exptl_crystal_size_mid 0.10
_exptl_crystal_size_min 0.03
_refine_diff_density_max 0.357
_refine_diff_density_min -0.409
_refine_diff_density_rms 0.065
_refine_ls_extinction_method none
_refine_ls_goodness_of_fit_ref 1.125
_refine_ls_hydrogen_treatment refall
_refine_ls_matrix_type full
_refine_ls_number_parameters 272
_refine_ls_number_reflns 3669
_refine_ls_number_restraints 0
_refine_ls_restrained_S_all 1.125
_refine_ls_R_factor_all 0.0699
_refine_ls_R_factor_gt 0.0421
_refine_ls_shift/su_max 0.002
_refine_ls_shift/su_mean 0.000
_refine_ls_structure_factor_coef Fsqd
_refine_ls_weighting_details 'calc w=1/[\s^2^(Fo^2^)+(0.0500P)^2^+0.0000P] where P=(Fo^2^+2Fc^2^)/3'
_refine_ls_weighting_scheme calc
_refine_ls_wR_factor_gt 0.0925
_refine_ls_wR_factor_ref 0.1053
_reflns_number_gt 2673
_reflns_number_total 3669
_reflns_threshold_expression >2sigma(I)
_cod_data_source_file ol300668m_si_003.cif
_cod_data_source_block mo_jb260711_0ma
_cod_depositor_comments
;
The following automatic conversions were performed:

'_symmetry_cell_setting' value 'Monoclinic' changed to 'monoclinic'
according to /home/saulius/struct/CIF-dictionaries/cif_core.dic
dictionary named 'cif_core.dic' version 2.4.1 from 2010-06-29.

Automatic conversion script
Id: cif_fix_values 1715 2011-07-08 13:25:40Z adriana 
;
_cod_original_sg_symbol_H-M C2/c
_cod_database_code 1507623

loop_
_symmetry_equiv_pos_as_xyz
'x, y, z'
'-x, y, -z+1/2'
'x+1/2, y+1/2, z'
'-x+1/2, y+1/2, -z+1/2'
'-x, -y, -z'
'x, -y, z-1/2'
'-x+1/2, -y+1/2, -z'
'x+1/2, -y+1/2, z-1/2'

loop_
_atom_site_label
_atom_site_type_symbol
_atom_site_fract_x
_atom_site_fract_y
_atom_site_fract_z
_atom_site_U_iso_or_equiv
_atom_site_adp_type
_atom_site_occupancy
_atom_site_symmetry_multiplicity
_atom_site_calc_flag
K1 K 1.10067(3) 0.58744(5) 0.47645(2) 0.02117(14) Uani 1 1 d
F1 F 0.74724(7) 0.97380(14) 0.48875(6) 0.0266(3) Uani 1 1 d
F2 F 0.83156(8) 1.14025(14) 0.44852(6) 0.0251(3) Uani 1 1 d
F3 F 0.83590(7) 1.13232(13) 0.54778(5) 0.0213(3) Uani 1 1 d
O18 O 0.95281(8) 0.67436(16) 0.47076(6) 0.0174(3) Uani 1 1 d
N3 N 0.89798(9) 0.78826(19) 0.46428(7) 0.0132(3) Uani 1 1 d
C1 C 0.95840(11) 0.8929(2) 0.55728(9) 0.0151(4) Uani 1 1 d
H1A H 1.0133(12) 0.891(2) 0.5466(9) 0.006(5) Uiso 1 1 d
H1B H 0.9591(13) 0.996(3) 0.5816(9) 0.014(5) Uiso 1 1 d
C2 C 0.89300(11) 0.8976(2) 0.50385(9) 0.0131(4) Uani 1 1 d
C4 C 0.84588(12) 0.7833(2) 0.40585(9) 0.0158(4) Uani 1 1 d
H4A H 0.8262(13) 0.671(3) 0.3980(9) 0.014(5) Uiso 1 1 d
H4B H 0.7958(14) 0.848(2) 0.4065(9) 0.014(5) Uiso 1 1 d
C5 C 0.89268(13) 0.8458(3) 0.35907(10) 0.0181(4) Uani 1 1 d
H5A H 0.8970(17) 0.962(3) 0.3634(12) 0.043(8) Uiso 1 1 d
H5B H 0.9344(18) 0.792(3) 0.3613(12) 0.045(8) Uiso 1 1 d
C6 C 0.85245(12) 0.8338(2) 0.29596(9) 0.0161(4) Uani 1 1 d
C7 C 0.88575(13) 0.9172(3) 0.25267(10) 0.0217(5) Uani 1 1 d
H7 H 0.9356(14) 0.985(2) 0.2689(9) 0.015(5) Uiso 1 1 d
C8 C 0.85195(14) 0.9086(3) 0.19331(10) 0.0230(5) Uani 1 1 d
H8 H 0.8745(14) 0.966(3) 0.1648(10) 0.019(6) Uiso 1 1 d
C9 C 0.78357(14) 0.8193(2) 0.17567(10) 0.0228(5) Uani 1 1 d
H9 H 0.7578(16) 0.818(3) 0.1312(11) 0.038(7) Uiso 1 1 d
C10 C 0.74970(14) 0.7383(3) 0.21768(11) 0.0255(5) Uani 1 1 d
H10 H 0.7038(17) 0.683(3) 0.2069(12) 0.040(8) Uiso 1 1 d
C11 C 0.78272(13) 0.7445(3) 0.27707(10) 0.0215(5) Uani 1 1 d
H11 H 0.7550(17) 0.686(3) 0.3031(12) 0.039(7) Uiso 1 1 d
C12 C 0.95411(12) 0.7537(2) 0.59928(9) 0.0154(4) Uani 1 1 d
C13 C 1.02333(13) 0.6763(3) 0.62534(10) 0.0206(5) Uani 1 1 d
H13 H 1.0761(17) 0.710(3) 0.6175(11) 0.043(8) Uiso 1 1 d
C14 C 1.02028(14) 0.5493(3) 0.66461(10) 0.0243(5) Uani 1 1 d
H14 H 1.0753(16) 0.496(3) 0.6858(11) 0.029(6) Uiso 1 1 d
C15 C 0.94661(15) 0.4973(3) 0.67636(10) 0.0259(5) Uani 1 1 d
H15 H 0.942(2) 0.414(3) 0.6987(14) 0.054(9) Uiso 1 1 d
C16 C 0.87780(14) 0.5745(3) 0.65130(10) 0.0244(5) Uani 1 1 d
H16 H 0.8323(16) 0.540(3) 0.6622(10) 0.026(6) Uiso 1 1 d
C17 C 0.88130(13) 0.7029(3) 0.61309(10) 0.0194(5) Uani 1 1 d
H17 H 0.8268(14) 0.759(3) 0.5894(9) 0.024(6) Uiso 1 1 d
B19 B 0.82496(13) 1.0380(3) 0.49654(11) 0.0160(5) Uani 1 1 d

loop_
_atom_site_aniso_label
_atom_site_aniso_U_11
_atom_site_aniso_U_22
_atom_site_aniso_U_33
_atom_site_aniso_U_23
_atom_site_aniso_U_13
_atom_site_aniso_U_12
K1 0.0113(2) 0.0165(2) 0.0369(3) 0.0022(2) 0.00760(19) 0.00313(17)
F1 0.0098(6) 0.0226(7) 0.0481(9) -0.0062(6) 0.0069(6) 0.0018(5)
F2 0.0269(7) 0.0238(7) 0.0263(7) 0.0086(5) 0.0096(6) 0.0110(5)
F3 0.0218(6) 0.0188(6) 0.0239(7) -0.0042(5) 0.0051(5) 0.0046(5)
O18 0.0122(7) 0.0172(7) 0.0229(8) 0.0013(6) 0.0035(6) 0.0072(5)
N3 0.0084(7) 0.0138(8) 0.0178(9) 0.0011(6) 0.0036(7) 0.0022(6)
C1 0.0102(9) 0.0161(10) 0.0187(11) -0.0003(8) 0.0015(8) -0.0003(7)
C2 0.0098(9) 0.0140(9) 0.0159(10) 0.0012(8) 0.0030(8) -0.0022(7)
C4 0.0112(9) 0.0186(10) 0.0171(11) -0.0013(8) 0.0011(8) 0.0001(8)
C5 0.0134(10) 0.0204(11) 0.0210(12) 0.0006(9) 0.0042(9) -0.0002(8)
C6 0.0139(9) 0.0162(10) 0.0190(11) -0.0021(8) 0.0050(8) 0.0015(7)
C7 0.0179(10) 0.0231(11) 0.0259(13) -0.0004(9) 0.0093(9) -0.0010(9)
C8 0.0246(11) 0.0272(12) 0.0192(12) 0.0018(10) 0.0094(10) 0.0015(9)
C9 0.0287(12) 0.0208(11) 0.0186(12) -0.0023(9) 0.0033(10) 0.0045(9)
C10 0.0240(12) 0.0260(12) 0.0248(13) -0.0031(9) -0.0011(10) -0.0070(9)
C11 0.0208(11) 0.0218(11) 0.0222(12) 0.0005(9) 0.0040(10) -0.0045(9)
C12 0.0149(9) 0.0160(10) 0.0150(11) -0.0038(8) 0.0019(8) 0.0004(7)
C13 0.0153(10) 0.0227(11) 0.0240(12) 0.0002(9) 0.0038(9) 0.0020(8)
C14 0.0267(12) 0.0218(11) 0.0234(13) 0.0021(9) 0.0014(10) 0.0052(9)
C15 0.0357(13) 0.0199(12) 0.0219(12) 0.0054(9) 0.0044(11) -0.0026(10)
C16 0.0215(11) 0.0267(12) 0.0260(13) 0.0046(9) 0.0070(10) -0.0046(9)
C17 0.0160(10) 0.0199(10) 0.0227(12) 0.0007(9) 0.0041(9) -0.0005(8)
B19 0.0094(10) 0.0185(11) 0.0205(13) 0.0006(9) 0.0036(9) 0.0020(8)

loop_
_atom_type_symbol
_atom_type_description
_atom_type_scat_dispersion_real
_atom_type_scat_dispersion_imag
_atom_type_scat_source
C C 0.0033 0.0016 'International Tables Vol C Tables 4.2.6.8 and 6.1.1.4'
H H 0.0000 0.0000 'International Tables Vol C Tables 4.2.6.8 and 6.1.1.4'
N N 0.0061 0.0033 'International Tables Vol C Tables 4.2.6.8 and 6.1.1.4'
O O 0.0106 0.0060 'International Tables Vol C Tables 4.2.6.8 and 6.1.1.4'
B B 0.0013 0.0007 'International Tables Vol C Tables 4.2.6.8 and 6.1.1.4'
F F 0.0171 0.0103 'International Tables Vol C Tables 4.2.6.8 and 6.1.1.4'
K K 0.2009 0.2494 'International Tables Vol C Tables 4.2.6.8 and 6.1.1.4'

loop_
_geom_angle_atom_site_label_1
_geom_angle_atom_site_label_2
_geom_angle_atom_site_label_3
_geom_angle
_geom_angle_site_symmetry_1
_geom_angle_site_symmetry_3
O18 K1 F1 174.09(5) . 3_545
O18 K1 F3 99.49(4) . 5_776
F1 K1 F3 86.05(4) 3_545 5_776
O18 K1 O18 81.71(4) . 5_766
F1 K1 O18 92.41(4) 3_545 5_766
F3 K1 O18 165.85(4) 5_776 5_766
O18 K1 F2 95.44(4) . 5_776
F1 K1 F2 86.80(4) 3_545 5_776
F3 K1 F2 47.06(4) 5_776 5_776
O18 K1 F2 118.83(4) 5_766 5_776
O18 K1 C17 111.75(5) . 5_766
F1 K1 C17 67.08(5) 3_545 5_766
F3 K1 C17 116.20(5) 5_776 5_766
O18 K1 C17 75.77(5) 5_766 5_766
F2 K1 C17 151.29(5) 5_776 5_766
O18 K1 C16 108.50(5) . 5_766
F1 K1 C16 72.96(5) 3_545 5_766
F3 K1 C16 93.80(5) 5_776 5_766
O18 K1 C16 99.20(5) 5_766 5_766
F2 K1 C16 137.69(5) 5_776 5_766
C17 K1 C16 24.59(5) 5_766 5_766
O18 K1 C12 91.57(5) . 5_766
F1 K1 C12 85.82(4) 3_545 5_766
F3 K1 C12 135.71(5) 5_776 5_766
O18 K1 C12 58.00(5) 5_766 5_766
F2 K1 C12 171.80(4) 5_776 5_766
C17 K1 C12 24.17(5) 5_766 5_766
C16 K1 C12 42.39(5) 5_766 5_766
O18 K1 B19 94.58(5) . 5_776
F1 K1 B19 89.73(5) 3_545 5_776
F3 K1 B19 23.06(5) 5_776 5_776
O18 K1 B19 143.08(5) 5_766 5_776
F2 K1 B19 24.53(5) 5_776 5_776
C17 K1 B19 137.55(6) 5_766 5_776
C16 K1 B19 116.57(6) 5_766 5_776
C12 K1 B19 158.75(6) 5_766 5_776
O18 K1 N3 102.67(4) . 5_766
F1 K1 N3 71.51(4) 3_545 5_766
F3 K1 N3 155.48(4) 5_776 5_766
O18 K1 N3 21.29(4) 5_766 5_766
F2 K1 N3 119.72(4) 5_776 5_766
C17 K1 N3 64.44(5) 5_766 5_766
C16 K1 N3 89.02(5) 5_766 5_766
C12 K1 N3 54.23(5) 5_766 5_766
B19 K1 N3 142.73(5) 5_776 5_766
O18 K1 C15 86.92(5) . 5_766
F1 K1 C15 95.19(5) 3_545 5_766
F3 K1 C15 90.13(5) 5_776 5_766
O18 K1 C15 104.02(5) 5_766 5_766
F2 K1 C15 137.00(5) 5_776 5_766
C17 K1 C15 41.23(5) 5_766 5_766
C16 K1 C15 22.87(6) 5_766 5_766
C12 K1 C15 47.53(5) 5_766 5_766
B19 K1 C15 112.49(6) 5_776 5_766
N3 K1 C15 101.33(5) 5_766 5_766
O18 K1 K1 42.05(3) . 5_766
F1 K1 K1 132.07(3) 3_545 5_766
F3 K1 K1 139.70(3) 5_776 5_766
O18 K1 K1 39.66(3) 5_766 5_766
F2 K1 K1 112.81(3) 5_776 5_766
C17 K1 K1 94.16(4) 5_766 5_766
C16 K1 K1 108.23(4) 5_766 5_766
C12 K1 K1 70.06(4) 5_766 5_766
B19 K1 K1 126.34(4) 5_776 5_766
N3 K1 K1 60.71(3) 5_766 5_766
C15 K1 K1 97.43(4) 5_766 5_766
B19 F1 K1 136.54(11) . 3_455
B19 F2 K1 94.80(11) . 5_776
B19 F3 K1 108.64(11) . 5_776
N3 O18 K1 149.79(11) . .
N3 O18 K1 110.25(11) . 5_766
K1 O18 K1 98.29(4) . 5_766
C2 N3 O18 123.52(16) . .
C2 N3 C4 123.66(16) . .
O18 N3 C4 112.74(15) . .
C2 N3 K1 111.31(12) . 5_766
O18 N3 K1 48.46(8) . 5_766
C4 N3 K1 107.36(11) . 5_766
C2 C1 C12 115.36(16) . .
C2 C1 H1A 113.1(11) . .
C12 C1 H1A 106.7(11) . .
C2 C1 H1B 111.1(12) . .
C12 C1 H1B 107.1(12) . .
H1A C1 H1B 102.5(16) . .
N3 C2 C1 115.07(17) . .
N3 C2 B19 123.91(18) . .
C1 C2 B19 120.94(17) . .
N3 C4 C5 108.88(16) . .
N3 C4 H4A 108.7(12) . .
C5 C4 H4A 112.9(12) . .
N3 C4 H4B 110.5(12) . .
C5 C4 H4B 111.4(12) . .
H4A C4 H4B 104.3(17) . .
C6 C5 C4 116.61(17) . .
C6 C5 H5A 100.4(16) . .
C4 C5 H5A 107.8(17) . .
C6 C5 H5B 106(2) . .
C4 C5 H5B 108(2) . .
H5A C5 H5B 119(3) . .
C7 C6 C11 117.5(2) . .
C7 C6 C5 118.46(18) . .
C11 C6 C5 124.07(19) . .
C8 C7 C6 121.1(2) . .
C8 C7 H7 124.1(12) . .
C6 C7 H7 114.8(12) . .
C9 C8 C7 120.4(2) . .
C9 C8 H8 119.3(14) . .
C7 C8 H8 120.3(14) . .
C10 C9 C8 119.1(2) . .
C10 C9 H9 121.4(14) . .
C8 C9 H9 119.5(14) . .
C9 C10 C11 121.4(2) . .
C9 C10 H10 120.1(17) . .
C11 C10 H10 118.5(17) . .
C10 C11 C6 120.5(2) . .
C10 C11 H11 115.9(16) . .
C6 C11 H11 123.7(16) . .
C13 C12 C17 118.76(19) . .
C13 C12 C1 120.24(19) . .
C17 C12 C1 120.99(18) . .
C13 C12 K1 88.35(12) . 5_766
C17 C12 K1 71.40(12) . 5_766
C1 C12 K1 110.82(12) . 5_766
C12 C13 C14 120.8(2) . .
C12 C13 H13 121.2(16) . .
C14 C13 H13 117.9(16) . .
C15 C14 C13 119.4(2) . .
C15 C14 H14 121.8(14) . .
C13 C14 H14 118.7(14) . .
C16 C15 C14 120.2(2) . .
C16 C15 K1 68.95(14) . 5_766
C14 C15 K1 86.27(14) . 5_766
C16 C15 H15 117(2) . .
C14 C15 H15 123(2) . .
K1 C15 H15 113(2) 5_766 .
C15 C16 C17 120.2(2) . .
C15 C16 K1 88.19(15) . 5_766
C17 C16 K1 74.54(13) . 5_766
C15 C16 H16 116.5(15) . .
C17 C16 H16 123.3(15) . .
K1 C16 H16 110.2(15) 5_766 .
C16 C17 C12 120.6(2) . .
C16 C17 K1 80.87(13) . 5_766
C12 C17 K1 84.43(12) . 5_766
C16 C17 H17 121.3(12) . .
C12 C17 H17 117.7(12) . .
K1 C17 H17 99.6(12) 5_766 .
F3 B19 F1 108.18(17) . .
F3 B19 F2 107.33(17) . .
F1 B19 F2 108.90(17) . .
F3 B19 C2 108.84(17) . .
F1 B19 C2 111.87(16) . .
F2 B19 C2 111.56(17) . .
F3 B19 K1 48.30(9) . 5_776
F1 B19 K1 133.40(13) . 5_776
F2 B19 K1 60.67(10) . 5_776
C2 B19 K1 113.97(12) . 5_776

loop_
_geom_bond_atom_site_label_1
_geom_bond_atom_site_label_2
_geom_bond_distance
_geom_bond_site_symmetry_2
K1 O18 2.5909(14) .
K1 F1 2.6297(13) 3_545
K1 F3 2.6655(13) 5_776
K1 O18 2.7193(14) 5_766
K1 F2 2.9596(14) 5_776
K1 C17 3.216(2) 5_766
K1 C16 3.295(2) 5_766
K1 C12 3.377(2) 5_766
K1 B19 3.383(2) 5_776
K1 N3 3.4084(16) 5_766
K1 C15 3.529(2) 5_766
K1 K1 4.0173(9) 5_766
F1 B19 1.405(2) .
F1 K1 2.6297(13) 3_455
F2 B19 1.409(3) .
F2 K1 2.9596(14) 5_776
F3 B19 1.398(3) .
F3 K1 2.6656(13) 5_776
O18 N3 1.319(2) .
O18 K1 2.7193(14) 5_766
N3 C2 1.297(2) .
N3 C4 1.477(3) .
N3 K1 3.4084(16) 5_766
C1 C2 1.510(3) .
C1 C12 1.515(3) .
C1 H1A 1.00(2) .
C1 H1B 1.02(2) .
C2 B19 1.631(3) .
C4 C5 1.526(3) .
C4 H4A 1.00(2) .
C4 H4B 1.01(2) .
C5 C6 1.496(3) .
C5 H5A 0.97(3) .
C5 H5B 0.83(3) .
C6 C7 1.402(3) .
C6 C11 1.403(3) .
C7 C8 1.387(3) .
C7 H7 1.03(2) .
C8 C9 1.380(3) .
C8 H8 0.94(2) .
C9 C10 1.375(3) .
C9 H9 1.04(3) .
C10 C11 1.383(3) .
C10 H10 0.90(3) .
C11 H11 0.95(3) .
C12 C13 1.385(3) .
C12 C17 1.390(3) .
C12 K1 3.378(2) 5_766
C13 C14 1.395(3) .
C13 H13 0.98(3) .
C14 C15 1.389(3) .
C14 H14 1.07(3) .
C15 C16 1.372(3) .
C15 K1 3.529(2) 5_766
C15 H15 0.88(3) .
C16 C17 1.388(3) .
C16 K1 3.295(2) 5_766
C16 H16 0.90(3) .
C17 K1 3.216(2) 5_766
C17 H17 1.10(2) .
B19 K1 3.383(2) 5_776

loop_
_geom_torsion_atom_site_label_1
_geom_torsion_atom_site_label_2
_geom_torsion_atom_site_label_3
_geom_torsion_atom_site_label_4
_geom_torsion
_geom_torsion_site_symmetry_1
_geom_torsion_site_symmetry_4
F1 K1 O18 N3 154.6(4) 3_545 .
F3 K1 O18 N3 -4.7(2) 5_776 .
O18 K1 O18 N3 161.0(3) 5_766 .
F2 K1 O18 N3 42.6(2) 5_776 .
C17 K1 O18 N3 -128.0(2) 5_766 .
C16 K1 O18 N3 -102.0(2) 5_766 .
C12 K1 O18 N3 -141.7(2) 5_766 .
B19 K1 O18 N3 18.0(2) 5_776 .
N3 K1 O18 N3 164.7(2) 5_766 .
C15 K1 O18 N3 -94.4(2) 5_766 .
K1 K1 O18 N3 161.0(3) 5_766 .
F1 K1 O18 K1 -6.4(5) 3_545 5_766
F3 K1 O18 K1 -165.73(4) 5_776 5_766
O18 K1 O18 K1 0.0 5_766 5_766
F2 K1 O18 K1 -118.41(4) 5_776 5_766
C17 K1 O18 K1 71.00(6) 5_766 5_766
C16 K1 O18 K1 96.99(6) 5_766 5_766
C12 K1 O18 K1 57.34(5) 5_766 5_766
B19 K1 O18 K1 -143.02(6) 5_776 5_766
N3 K1 O18 K1 3.73(5) 5_766 5_766
C15 K1 O18 K1 104.65(5) 5_766 5_766
K1 O18 N3 C2 -70.2(3) . .
K1 O18 N3 C2 89.74(18) 5_766 .
K1 O18 N3 C4 106.6(2) . .
K1 O18 N3 C4 -93.49(15) 5_766 .
K1 O18 N3 K1 -159.9(3) . 5_766
O18 N3 C2 C1 3.8(3) . .
C4 N3 C2 C1 -172.60(17) . .
K1 N3 C2 C1 57.28(17) 5_766 .
O18 N3 C2 B19 -179.43(17) . .
C4 N3 C2 B19 4.2(3) . .
K1 N3 C2 B19 -125.97(16) 5_766 .
C12 C1 C2 N3 -71.5(2) . .
C12 C1 C2 B19 111.6(2) . .
C2 N3 C4 C5 102.6(2) . .
O18 N3 C4 C5 -74.1(2) . .
K1 N3 C4 C5 -125.64(14) 5_766 .
N3 C4 C5 C6 173.77(17) . .
C4 C5 C6 C7 167.67(19) . .
C4 C5 C6 C11 -11.9(3) . .
C11 C6 C7 C8 -1.5(3) . .
C5 C6 C7 C8 178.9(2) . .
C6 C7 C8 C9 1.2(3) . .
C7 C8 C9 C10 -0.4(3) . .
C8 C9 C10 C11 0.0(3) . .
C9 C10 C11 C6 -0.4(3) . .
C7 C6 C11 C10 1.1(3) . .
C5 C6 C11 C10 -179.3(2) . .
C2 C1 C12 C13 140.50(19) . .
C2 C1 C12 C17 -40.5(3) . .
C2 C1 C12 K1 39.78(19) . 5_766
C17 C12 C13 C14 0.2(3) . .
C1 C12 C13 C14 179.27(19) . .
K1 C12 C13 C14 -67.5(2) 5_766 .
C12 C13 C14 C15 1.8(3) . .
C13 C14 C15 C16 -2.5(4) . .
C13 C14 C15 K1 60.5(2) . 5_766
C14 C15 C16 C17 1.4(4) . .
K1 C15 C16 C17 -70.9(2) 5_766 .
C14 C15 C16 K1 72.3(2) . 5_766
C15 C16 C17 C12 0.6(3) . .
K1 C16 C17 C12 -77.91(19) 5_766 .
C15 C16 C17 K1 78.5(2) . 5_766
C13 C12 C17 C16 -1.4(3) . .
C1 C12 C17 C16 179.5(2) . .
K1 C12 C17 C16 75.93(19) 5_766 .
C13 C12 C17 K1 -77.33(18) . 5_766
C1 C12 C17 K1 103.61(17) . 5_766
K1 F3 B19 F1 -132.52(13) 5_776 .
K1 F3 B19 F2 -15.15(17) 5_776 .
K1 F3 B19 C2 105.72(14) 5_776 .
K1 F1 B19 F3 58.0(2) 3_455 .
K1 F1 B19 F2 -58.4(2) 3_455 .
K1 F1 B19 C2 177.84(11) 3_455 .
K1 F1 B19 K1 8.7(3) 3_455 5_776
K1 F2 B19 F3 12.94(15) 5_776 .
K1 F2 B19 F1 129.84(14) 5_776 .
K1 F2 B19 C2 -106.20(15) 5_776 .
N3 C2 B19 F3 178.56(17) . .
C1 C2 B19 F3 -4.9(2) . .
N3 C2 B19 F1 59.1(3) . .
C1 C2 B19 F1 -124.36(19) . .
N3 C2 B19 F2 -63.2(3) . .
C1 C2 B19 F2 113.4(2) . .
N3 C2 B19 K1 -129.57(16) . 5_776
C1 C2 B19 K1 47.0(2) . 5_776
